data_4126308
loop_
_publ_author_name
'Ronson, Tanya K.'
'Meng, Wenjing'
'Nitschke, Jonathan R.'

_publ_section_title
;
 Design Principles for the Optimization of Guest Binding in
 Aromatic-Paneled Fe(II)4L6 Cages.
;
_journal_issue 28
_journal_name_full 'Journal of the American Chemical Society'
_journal_page_first 9698
_journal_page_last 9707
_journal_paper_doi 10.1021/jacs.7b05202
_journal_volume 139
_journal_year 2017
_chemical_formula_moiety 'C252 H168 Fe4 N24, 8(As F6), 4(C2 H3 N)'
_chemical_formula_sum 'C260 H180 As8 F48 Fe4 N28'
_chemical_formula_weight 5431.07
_space_group_crystal_system tetragonal
_space_group_IT_number 88
_space_group_name_Hall '-I 4ad'
_space_group_name_H-M_alt 'I 41/a'
_symmetry_space_group_name_Hall '-I 4ad'
_symmetry_space_group_name_H-M 'I 41/a :2'
_atom_sites_solution_hydrogens geom
_audit_creation_method SHELXL-2014/7
_cell_angle_alpha 90
_cell_angle_beta 90
_cell_angle_gamma 90
_cell_formula_units_Z 4
_cell_length_a 24.8124(4)
_cell_length_b 24.8124(4)
_cell_length_c 47.8890(16)
_cell_measurement_reflns_used 10257
_cell_measurement_temperature 180(2)
_cell_measurement_theta_max 44.9450
_cell_measurement_theta_min 3.1170
_cell_volume 29483.1(12)
_computing_cell_refinement 'CrysAlisPro 1.171.38.41 (Rigaku OD, 2015)'
_computing_data_collection 'Bruker APEX3'
_computing_data_reduction 'CrysAlisPro 1.171.38.41 (Rigaku OD, 2015)'
_computing_structure_refinement 'SHELXL-2014/7 (Sheldrick, 2014)'
_computing_structure_solution 'SHELXT (Sheldrick, 2014)'
_diffrn_ambient_temperature 180(2)
_diffrn_measured_fraction_theta_full 0.985
_diffrn_measured_fraction_theta_max 0.985
_diffrn_measurement_device_type 'Bruker APEX-II CCD'
_diffrn_measurement_method '\f and \w scans'
_diffrn_radiation_monochromator graphite
_diffrn_radiation_source 'sealed tube'
_diffrn_radiation_type CuK\a
_diffrn_radiation_wavelength 1.54178
_diffrn_reflns_av_R_equivalents 0.0775
_diffrn_reflns_av_unetI/netI 0.0461
_diffrn_reflns_Laue_measured_fraction_full 0.985
_diffrn_reflns_Laue_measured_fraction_max 0.985
_diffrn_reflns_limit_h_max 25
_diffrn_reflns_limit_h_min -24
_diffrn_reflns_limit_k_max 25
_diffrn_reflns_limit_k_min -24
_diffrn_reflns_limit_l_max 49
_diffrn_reflns_limit_l_min -44
_diffrn_reflns_number 84145
_diffrn_reflns_point_group_measured_fraction_full 0.985
_diffrn_reflns_point_group_measured_fraction_max 0.985
_diffrn_reflns_theta_full 53.151
_diffrn_reflns_theta_max 53.151
_diffrn_reflns_theta_min 3.122
_exptl_absorpt_coefficient_mu 3.237
_exptl_absorpt_correction_T_max 0.7505
_exptl_absorpt_correction_T_min 0.5888
_exptl_absorpt_correction_type multi-scan
_exptl_absorpt_process_details SADABS
_exptl_crystal_colour purple
_exptl_crystal_density_diffrn 1.224
_exptl_crystal_description block
_exptl_crystal_F_000 10944
_exptl_crystal_size_max 0.600
_exptl_crystal_size_mid 0.530
_exptl_crystal_size_min 0.150
_refine_diff_density_max 0.826
_refine_diff_density_min -0.407
_refine_diff_density_rms 0.082
_refine_ls_extinction_method none
_refine_ls_goodness_of_fit_ref 1.125
_refine_ls_hydrogen_treatment constr
_refine_ls_matrix_type full
_refine_ls_number_parameters 891
_refine_ls_number_reflns 8515
_refine_ls_number_restraints 1639
_refine_ls_restrained_S_all 1.090
_refine_ls_R_factor_all 0.1463
_refine_ls_R_factor_gt 0.1212
_refine_ls_shift/su_max 0.001
_refine_ls_shift/su_mean 0.000
_refine_ls_structure_factor_coef Fsqd
_refine_ls_weighting_details 'w=1/[\s^2^(Fo^2^)+(0.2000P)^2^+100.0000P] where P=(Fo^2^+2Fc^2^)/3'
_refine_ls_weighting_scheme calc
_refine_ls_wR_factor_gt 0.3341
_refine_ls_wR_factor_ref 0.3575
_reflns_Friedel_coverage 0.000
_reflns_number_gt 6214
_reflns_number_total 8515
_reflns_threshold_expression 'I > 2\s(I)'
_cod_data_source_file ja7b05202_si_002.cif
_cod_data_source_block jnb116_sq
_cod_depositor_comments 'Adding full bibliography for 4126266--4126308.cif.'
_cod_original_cell_volume 29483.1(14)
_cod_database_code 4126308
_shelx_shelxl_version_number 2014/7
_shelx_space_group_comment
;
The symmetry employed for this shelxl refinement is uniquely defined
by the following loop, which should always be used as a source of
symmetry information in preference to the above space-group names.
They are only intended as comments.
;
_shelx_estimated_absorpt_t_min 0.247
_shelx_estimated_absorpt_t_max 0.642

loop_
_space_group_symop_operation_xyz
'x, y, z'
'-x+1/2, -y, z+1/2'
'-y+3/4, x+1/4, z+1/4'
'y+3/4, -x+3/4, z+3/4'
'x+1/2, y+1/2, z+1/2'
'-x+1, -y+1/2, z+1'
'-y+5/4, x+3/4, z+3/4'
'y+5/4, -x+5/4, z+5/4'
'-x, -y, -z'
'x-1/2, y, -z-1/2'
'y-3/4, -x-1/4, -z-1/4'
'-y-3/4, x-3/4, -z-3/4'
'-x+1/2, -y+1/2, -z+1/2'
'x, y+1/2, -z'
'y-1/4, -x+1/4, -z+1/4'
'-y-1/4, x-1/4, -z-1/4'

loop_
_atom_site_label
_atom_site_type_symbol
_atom_site_fract_x
_atom_site_fract_y
_atom_site_fract_z
_atom_site_U_iso_or_equiv
_atom_site_adp_type
_atom_site_occupancy
_atom_site_site_symmetry_order
_atom_site_calc_flag
_atom_site_refinement_flags_posn
_atom_site_refinement_flags_adp
_atom_site_refinement_flags_occupancy
_atom_site_disorder_assembly
_atom_site_disorder_group
Fe1 Fe 0.16068(5) 0.10168(5) 0.51246(3) 0.0835(5) Uani 1 1 d . . . . .
N1 N 0.1785(3) 0.1002(3) 0.55236(15) 0.0925(19) Uani 1 1 d . U . . .
N2 N 0.1895(3) 0.1754(3) 0.51626(14) 0.0870(18) Uani 1 1 d . U . . .
N3 N 0.3586(3) 0.6121(3) 0.27684(13) 0.0844(17) Uani 1 1 d . U . . .
N4 N 0.3821(3) 0.6625(3) 0.23194(15) 0.0874(17) Uani 1 1 d . U . . .
N5 N 0.1371(3) 0.0261(3) 0.51248(14) 0.0874(18) Uani 1 1 d . U . . .
N6 N 0.2299(3) 0.0671(3) 0.50420(15) 0.0932(19) Uani 1 1 d . U . . .
C1 C 0.1745(4) 0.0585(4) 0.56996(18) 0.101(2) Uani 1 1 d . U . . .
H1 H 0.1619 0.0247 0.5633 0.121 Uiso 1 1 calc R U . . .
C2 C 0.1890(5) 0.0642(5) 0.5984(2) 0.123(3) Uani 1 1 d . U . . .
H2 H 0.1856 0.0343 0.6107 0.148 Uiso 1 1 calc R U . . .
C3 C 0.2079(5) 0.1127(5) 0.6084(2) 0.128(3) Uani 1 1 d . U . . .
H3 H 0.2175 0.1168 0.6275 0.153 Uiso 1 1 calc R U . . .
C4 C 0.2126(5) 0.1551(5) 0.5900(2) 0.120(3) Uani 1 1 d . U . . .
H4 H 0.2260 0.1890 0.5962 0.144 Uiso 1 1 calc R U . . .
C5 C 0.1978(4) 0.1480(4) 0.56254(18) 0.096(2) Uani 1 1 d . U . . .
C6 C 0.2036(4) 0.1888(4) 0.54157(19) 0.100(2) Uani 1 1 d . U . . .
H6 H 0.2170 0.2237 0.5459 0.121 Uiso 1 1 calc R U . . .
C7 C 0.1984(4) 0.2150(4) 0.49473(18) 0.089(2) Uani 1 1 d . U . . .
C8 C 0.2509(4) 0.2266(4) 0.48694(19) 0.101(2) Uani 1 1 d . U . . .
H8 H 0.2805 0.2100 0.4961 0.121 Uiso 1 1 calc R U . . .
C9 C 0.2590(4) 0.2631(4) 0.4654(2) 0.103(3) Uani 1 1 d . U . . .
H9 H 0.2949 0.2710 0.4598 0.124 Uiso 1 1 calc R U . . .
C10 C 0.2176(4) 0.2879(4) 0.45177(19) 0.098(2) Uani 1 1 d . U . . .
C11 C 0.1656(4) 0.2764(4) 0.46020(19) 0.098(2) Uani 1 1 d . U . . .
H11 H 0.1363 0.2936 0.4511 0.118 Uiso 1 1 calc R U . . .
C12 C 0.1553(4) 0.2402(4) 0.48168(18) 0.093(2) Uani 1 1 d . U . . .
H12 H 0.1194 0.2329 0.4874 0.112 Uiso 1 1 calc R U . . .
C13 C 0.2294(4) 0.3265(4) 0.4282(2) 0.104(2) Uani 1 1 d . U . . .
C14 C 0.2621(4) 0.3682(4) 0.4336(2) 0.102(2) Uani 1 1 d . U . . .
H14 H 0.2758 0.3720 0.4520 0.122 Uiso 1 1 calc R U . . .
C15 C 0.2774(4) 0.4067(4) 0.41352(19) 0.098(2) Uani 1 1 d . U . . .
C16 C 0.2579(4) 0.4002(4) 0.3858(2) 0.105(2) Uani 1 1 d . U . . .
C17 C 0.2233(5) 0.3547(4) 0.3789(2) 0.111(3) Uani 1 1 d . U . . .
C18 C 0.2085(4) 0.3177(4) 0.4007(2) 0.111(3) Uani 1 1 d . U . . .
C19 C 0.1787(5) 0.2719(5) 0.3933(2) 0.129(4) Uani 1 1 d . U . . .
H19 H 0.1716 0.2454 0.4071 0.155 Uiso 1 1 calc R U . . .
C20 C 0.1592(6) 0.2640(5) 0.3668(3) 0.155(5) Uani 1 1 d . U . . .
H20 H 0.1367 0.2340 0.3628 0.186 Uiso 1 1 calc R U . . .
C21 C 0.1730(7) 0.3013(5) 0.3451(3) 0.159(5) Uani 1 1 d . U . . .
H21 H 0.1603 0.2961 0.3266 0.191 Uiso 1 1 calc R U . . .
C22 C 0.2058(6) 0.3461(5) 0.3519(2) 0.138(4) Uani 1 1 d . U . . .
H22 H 0.2159 0.3706 0.3376 0.166 Uiso 1 1 calc R U . . .
C23 C 0.2720(4) 0.4389(4) 0.3651(2) 0.103(2) Uani 1 1 d . U . . .
H23 H 0.2571 0.4358 0.3469 0.124 Uiso 1 1 calc R U . . .
C24 C 0.3068(4) 0.4806(4) 0.37096(19) 0.101(2) Uani 1 1 d . U . . .
C25 C 0.3289(4) 0.4880(4) 0.39892(19) 0.101(2) Uani 1 1 d . U . . .
C26 C 0.3138(4) 0.4513(4) 0.41988(19) 0.104(3) Uani 1 1 d . U . . .
C27 C 0.3351(5) 0.4572(4) 0.4467(2) 0.125(3) Uani 1 1 d . U . . .
H27 H 0.3264 0.4318 0.4609 0.150 Uiso 1 1 calc R U . . .
C28 C 0.3694(6) 0.5007(5) 0.4528(2) 0.143(4) Uani 1 1 d . U . . .
H28 H 0.3829 0.5054 0.4712 0.172 Uiso 1 1 calc R U . . .
C29 C 0.3837(5) 0.5368(5) 0.4319(2) 0.128(3) Uani 1 1 d . U . . .
H29 H 0.4084 0.5651 0.4358 0.153 Uiso 1 1 calc R U . . .
C30 C 0.3622(4) 0.5317(4) 0.4056(2) 0.110(3) Uani 1 1 d . U . . .
H30 H 0.3701 0.5580 0.3917 0.132 Uiso 1 1 calc R U . . .
C31 C 0.3218(4) 0.5176(4) 0.34737(19) 0.098(2) Uani 1 1 d . U . . .
C32 C 0.3745(4) 0.5257(4) 0.3393(2) 0.105(3) Uani 1 1 d . U . . .
H32 H 0.4028 0.5095 0.3497 0.126 Uiso 1 1 calc R U . . .
C33 C 0.3868(4) 0.5574(4) 0.31619(18) 0.096(2) Uani 1 1 d . U . . .
H33 H 0.4233 0.5630 0.3109 0.116 Uiso 1 1 calc R U . . .
C34 C 0.3461(4) 0.5805(3) 0.30103(17) 0.0843(19) Uani 1 1 d . U . . .
C35 C 0.2929(4) 0.5733(4) 0.30863(17) 0.092(2) Uani 1 1 d . U . . .
H35 H 0.2648 0.5900 0.2983 0.111 Uiso 1 1 calc R U . . .
C36 C 0.2809(4) 0.5413(4) 0.33153(18) 0.096(2) Uani 1 1 d . U . . .
H36 H 0.2443 0.5353 0.3365 0.115 Uiso 1 1 calc R U . . .
C37 C 0.3756(4) 0.6611(4) 0.28054(19) 0.092(2) Uani 1 1 d . U . . .
H37 H 0.3778 0.6765 0.2987 0.111 Uiso 1 1 calc R U . . .
C38 C 0.3907(3) 0.6912(4) 0.25618(19) 0.087(2) Uani 1 1 d . U . . .
C39 C 0.4138(4) 0.7411(4) 0.2566(2) 0.097(2) Uani 1 1 d . U . . .
H39 H 0.4187 0.7595 0.2738 0.117 Uiso 1 1 calc R U . . .
C40 C 0.4299(4) 0.7649(4) 0.2318(2) 0.112(3) Uani 1 1 d . U . . .
H40 H 0.4459 0.7997 0.2315 0.135 Uiso 1 1 calc R U . . .
C41 C 0.4219(4) 0.7365(4) 0.2075(2) 0.116(3) Uani 1 1 d . U . . .
H41 H 0.4324 0.7518 0.1902 0.140 Uiso 1 1 calc R U . . .
C42 C 0.3983(4) 0.6852(4) 0.2080(2) 0.101(2) Uani 1 1 d . U . . .
H42 H 0.3938 0.6661 0.1910 0.121 Uiso 1 1 calc R U . . .
C43 C 0.0863(4) 0.0071(4) 0.51602(18) 0.093(2) Uani 1 1 d . U . . .
H43 H 0.0573 0.0317 0.5183 0.111 Uiso 1 1 calc R U . . .
C44 C 0.0759(4) -0.0481(4) 0.5164(2) 0.110(3) Uani 1 1 d . U . . .
H44 H 0.0401 -0.0604 0.5196 0.132 Uiso 1 1 calc R U . . .
C45 C 0.1160(4) -0.0846(4) 0.5124(3) 0.121(3) Uani 1 1 d . U . . .
H45 H 0.1088 -0.1222 0.5127 0.145 Uiso 1 1 calc R U . . .
C46 C 0.1675(4) -0.0656(4) 0.5079(2) 0.114(3) Uani 1 1 d . U . . .
H46 H 0.1964 -0.0900 0.5047 0.136 Uiso 1 1 calc R U . . .
C47 C 0.1767(4) -0.0099(4) 0.50802(19) 0.094(2) Uani 1 1 d . U . . .
C48 C 0.2294(4) 0.0148(4) 0.5031(2) 0.100(2) Uani 1 1 d . U . . .
H48 H 0.2608 -0.0059 0.4993 0.120 Uiso 1 1 calc R U . . .
C49 C 0.2823(3) 0.0903(3) 0.49949(17) 0.097(2) Uani 1 1 d D U . . .
C50 C 0.3099(3) 0.1134(3) 0.52142(18) 0.110(3) Uani 1 1 d D U . . .
H50 H 0.2962 0.1106 0.5399 0.131 Uiso 1 1 calc R U . . .
C51 C 0.3582(3) 0.1408(3) 0.51647(17) 0.118(3) Uani 1 1 d D U . . .
H51 H 0.3772 0.1566 0.5316 0.142 Uiso 1 1 calc R U . . .
C52 C 0.3789(2) 0.1451(2) 0.48946(17) 0.135(3) Uani 1 1 d D U . . .
C53 C 0.3512(3) 0.1213(3) 0.46795(18) 0.129(3) Uani 1 1 d D U . . .
H53 H 0.3650 0.1235 0.4495 0.154 Uiso 1 1 calc R U . . .
C54 C 0.3031(3) 0.0939(3) 0.47280(18) 0.112(3) Uani 1 1 d D U . . .
H54 H 0.2846 0.0775 0.4577 0.134 Uiso 1 1 calc R U . . .
C55 C 0.4311(3) 0.1751(3) 0.48595(18) 0.139(5) Uani 0.5 1 d D U P A -1
C56 C 0.4785(3) 0.1459(4) 0.49775(18) 0.106(4) Uani 0.5 1 d D U P A -1
C57 C 0.4812(5) 0.0912(5) 0.5065(2) 0.111(4) Uani 0.5 1 d D U P A -1
H57 H 0.4491 0.0704 0.5064 0.133 Uiso 0.5 1 calc R U P A -1
C58 C 0.5286(5) 0.0670(6) 0.5151(3) 0.112(5) Uani 0.5 1 d D U P A -1
H58 H 0.5286 0.0302 0.5205 0.134 Uiso 0.5 1 calc R U P A -1
C59 C 0.5760(5) 0.0965(6) 0.5157(3) 0.114(5) Uani 0.5 1 d D U P A -1
H59 H 0.6088 0.0800 0.5213 0.137 Uiso 0.5 1 calc R U P A -1
C60 C 0.5752(5) 0.1494(6) 0.5081(2) 0.111(5) Uani 0.5 1 d D U P A -1
H60 H 0.6078 0.1694 0.5090 0.133 Uiso 0.5 1 calc R U P A -1
C61 C 0.5278(4) 0.1758(5) 0.4990(2) 0.104(4) Uani 0.5 1 d D U P A -1
C62 C 0.5287(5) 0.2311(5) 0.4895(2) 0.131(6) Uani 0.5 1 d D U P A -1
C63 C 0.4333(6) 0.2236(5) 0.4754(3) 0.147(7) Uani 0.5 1 d D U P A -1
H63 H 0.4023 0.2388 0.4669 0.176 Uiso 0.5 1 calc R U P A -1
C64 C 0.4815(5) 0.2537(5) 0.4766(2) 0.149(7) Uani 0.5 1 d D U P A -1
C65 C 0.4797(4) 0.3066(5) 0.4656(2) 0.168(8) Uani 0.5 1 d D U P A -1
C66 C 0.4349(6) 0.3248(7) 0.4497(3) 0.180(8) Uani 0.5 1 d D U P A -1
H66 H 0.4043 0.3022 0.4476 0.216 Uiso 0.5 1 calc R U P A -1
C67 C 0.4355(7) 0.3746(8) 0.4375(4) 0.188(9) Uani 0.5 1 d D U P A -1
H67 H 0.4054 0.3861 0.4268 0.226 Uiso 0.5 1 calc R U P A -1
C68 C 0.4801(8) 0.4086(7) 0.4405(4) 0.171(8) Uani 0.5 1 d D U P A -1
H68 H 0.4802 0.4430 0.4319 0.205 Uiso 0.5 1 calc R U P A -1
C69 C 0.5230(6) 0.3924(6) 0.4559(3) 0.163(7) Uani 0.5 1 d D U P A -1
H69 H 0.5528 0.4161 0.4579 0.196 Uiso 0.5 1 calc R U P A -1
C70 C 0.5248(4) 0.3411(5) 0.4689(2) 0.160(7) Uani 0.5 1 d D U P A -1
C71 C 0.5704(3) 0.3240(4) 0.4832(2) 0.162(8) Uani 0.5 1 d D U P A -1
C72 C 0.5717(6) 0.2678(5) 0.4925(3) 0.119(6) Uani 0.5 1 d D U P A -1
H72 H 0.6037 0.2552 0.5012 0.143 Uiso 0.5 1 calc R U P A -1
As1 As 0.01916(6) -0.02796(7) 0.42180(3) 0.1098(6) Uani 0.75 1 d . . P B -1
F1 F 0.0173(5) 0.0334(4) 0.4336(3) 0.198(5) Uani 0.75 1 d . U P B -1
F2 F 0.0866(4) -0.0267(6) 0.4187(2) 0.210(6) Uani 0.75 1 d . U P B -1
F3 F 0.0238(3) -0.0499(5) 0.45555(16) 0.151(3) Uani 0.75 1 d . U P B -1
F4 F 0.0210(4) -0.0932(3) 0.40964(17) 0.133(3) Uani 0.75 1 d . U P B -1
F5 F -0.0492(3) -0.0326(4) 0.42445(15) 0.119(2) Uani 0.75 1 d . U P B -1
F6 F 0.0121(4) -0.0060(4) 0.38818(17) 0.145(3) Uani 0.75 1 d . U P B -1
As2 As 0.27051(13) -0.12616(19) 0.44620(8) 0.1638(14) Uani 0.5 1 d . . P C -1
F7 F 0.2073(10) -0.0982(13) 0.4497(4) 0.328(19) Uani 0.5 1 d . U P C -1
F8 F 0.2486(9) -0.1904(10) 0.4326(6) 0.262(11) Uani 0.5 1 d . U P C -1
F9 F 0.2652(6) -0.1065(5) 0.4104(3) 0.146(5) Uani 0.5 1 d . U P C -1
F10 F 0.3357(5) -0.1458(7) 0.4389(3) 0.164(5) Uani 0.5 1 d . U P C -1
F11 F 0.2988(7) -0.0605(8) 0.4519(4) 0.183(6) Uani 0.5 1 d . U P C -1
F12 F 0.2866(7) -0.1230(8) 0.4858(4) 0.201(7) Uani 0.5 1 d . U P C -1
As3 As 0.5000 0.7500 0.33069(6) 0.1161(9) Uani 0.6 2 d DS T P . .
F13 F 0.4351(9) 0.7657(8) 0.3278(4) 0.237(7) Uiso 0.6 1 d . U P D .
F14 F 0.4964(6) 0.7083(6) 0.3033(3) 0.188(5) Uiso 0.6 1 d D U P D 1
F14' F 0.4601(12) 0.6956(11) 0.3329(7) 0.206(12) Uiso 0.3 1 d D U P D 2
F15 F 0.5000 0.7500 0.3606(17) 0.22(3) Uiso 0.2 2 d S . P D .
N1S N 0.0820(10) 0.4047(11) 0.3819(5) 0.179(9) Uiso 0.5 1 d D U P . .
C1S C 0.1056(12) 0.4175(12) 0.4015(6) 0.154(9) Uiso 0.5 1 d D U P . .
C2S C 0.1404(13) 0.4297(14) 0.4247(6) 0.190(12) Uiso 0.5 1 d D U P . .
H2S1 H 0.1582 0.3967 0.4311 0.285 Uiso 0.5 1 calc R U P . .
H2S2 H 0.1190 0.4450 0.4400 0.285 Uiso 0.5 1 calc R U P . .
H2S3 H 0.1678 0.4559 0.4189 0.285 Uiso 0.5 1 calc R U P . .
N2S N 0.096(2) -0.2568(16) 0.4162(11) 0.143(16) Uiso 0.2 1 d D U P E 1
C3S C 0.111(2) -0.2245(17) 0.4001(11) 0.127(15) Uiso 0.2 1 d D U P E 1
N2A N 0.1108(11) -0.2328(11) 0.4347(5) 0.110(8) Uiso 0.3 1 d D U P E 2
C3A C 0.1213(14) -0.2085(13) 0.4149(6) 0.103(9) Uiso 0.3 1 d D U P E 2
C4S C 0.1389(12) -0.1748(11) 0.3917(6) 0.167(10) Uiso 0.5 1 d D U P . .

loop_
_atom_site_aniso_label
_atom_site_aniso_U_11
_atom_site_aniso_U_22
_atom_site_aniso_U_33
_atom_site_aniso_U_23
_atom_site_aniso_U_13
_atom_site_aniso_U_12
Fe1 0.0802(9) 0.0948(10) 0.0756(9) -0.0038(6) 0.0028(6) -0.0206(7)
N1 0.093(5) 0.107(4) 0.078(4) -0.001(3) -0.001(3) -0.018(3)
N2 0.089(4) 0.090(4) 0.083(3) -0.004(3) 0.000(3) -0.024(3)
N3 0.095(4) 0.084(4) 0.074(4) 0.004(3) 0.005(3) 0.023(3)
N4 0.093(4) 0.079(4) 0.090(3) 0.010(3) 0.007(3) 0.020(3)
N5 0.081(3) 0.097(4) 0.084(4) -0.004(3) 0.002(3) -0.020(3)
N6 0.075(4) 0.112(4) 0.093(4) -0.002(4) -0.001(3) -0.018(3)
C1 0.107(6) 0.116(5) 0.080(4) 0.007(4) 0.000(4) -0.020(5)
C2 0.145(8) 0.141(6) 0.084(5) 0.009(4) -0.012(5) -0.018(6)
C3 0.159(9) 0.141(7) 0.083(5) 0.005(4) -0.023(5) -0.020(6)
C4 0.141(8) 0.134(6) 0.084(4) -0.005(4) -0.013(5) -0.023(6)
C5 0.100(6) 0.108(5) 0.079(4) -0.004(3) -0.002(4) -0.017(4)
C6 0.115(7) 0.103(5) 0.084(4) -0.008(3) -0.002(4) -0.021(5)
C7 0.097(4) 0.088(5) 0.082(4) -0.002(3) 0.002(3) -0.022(4)
C8 0.097(4) 0.113(6) 0.093(5) 0.009(4) -0.002(4) -0.029(4)
C9 0.103(5) 0.110(6) 0.097(5) 0.014(4) 0.002(4) -0.022(4)
C10 0.111(5) 0.096(5) 0.087(4) -0.001(4) 0.002(4) -0.016(4)
C11 0.116(5) 0.089(5) 0.091(5) -0.001(4) 0.003(4) -0.010(4)
C12 0.104(5) 0.089(5) 0.087(5) -0.007(4) 0.002(4) -0.015(4)
C13 0.120(6) 0.101(5) 0.090(4) 0.007(3) 0.001(4) -0.015(4)
C14 0.120(6) 0.098(5) 0.086(5) 0.004(4) 0.004(4) -0.011(4)
C15 0.117(6) 0.094(5) 0.083(4) 0.005(3) 0.004(4) -0.005(4)
C16 0.127(6) 0.101(5) 0.087(4) 0.003(3) 0.003(4) -0.007(4)
C17 0.139(7) 0.105(5) 0.090(4) 0.004(4) -0.005(4) -0.011(4)
C18 0.133(7) 0.105(5) 0.094(4) 0.003(4) -0.001(4) -0.017(5)
C19 0.173(9) 0.113(6) 0.102(5) 0.002(5) -0.008(5) -0.035(6)
C20 0.219(12) 0.140(8) 0.107(6) 0.003(5) -0.019(6) -0.059(8)
C21 0.236(12) 0.141(8) 0.100(6) 0.001(5) -0.016(7) -0.061(8)
C22 0.195(10) 0.124(7) 0.096(5) 0.008(5) -0.018(5) -0.037(7)
C23 0.124(6) 0.100(5) 0.086(5) 0.008(4) 0.003(4) 0.004(4)
C24 0.125(6) 0.092(5) 0.085(4) 0.008(3) 0.007(4) 0.008(4)
C25 0.122(6) 0.095(5) 0.085(4) 0.009(3) 0.008(4) -0.003(4)
C26 0.134(6) 0.093(5) 0.085(4) 0.006(3) 0.001(4) -0.012(4)
C27 0.175(9) 0.112(6) 0.087(5) 0.012(4) -0.009(5) -0.037(6)
C28 0.202(10) 0.128(7) 0.099(6) 0.015(5) -0.021(6) -0.058(7)
C29 0.173(9) 0.111(6) 0.100(5) 0.010(4) -0.003(5) -0.034(6)
C30 0.137(7) 0.095(5) 0.098(5) 0.007(4) 0.005(5) -0.009(5)
C31 0.118(5) 0.091(5) 0.086(4) 0.007(4) 0.008(4) 0.009(4)
C32 0.114(5) 0.102(6) 0.098(5) 0.015(4) 0.006(4) 0.014(4)
C33 0.103(5) 0.099(6) 0.087(5) 0.014(4) 0.003(4) 0.019(4)
C34 0.104(4) 0.076(4) 0.073(4) -0.003(3) 0.006(3) 0.016(3)
C35 0.104(4) 0.096(5) 0.077(4) 0.005(4) 0.008(4) 0.018(4)
C36 0.110(5) 0.091(5) 0.086(5) 0.004(4) 0.015(4) 0.016(4)
C37 0.100(6) 0.086(4) 0.091(4) 0.000(3) 0.006(4) 0.015(4)
C38 0.083(5) 0.089(4) 0.091(4) 0.007(3) 0.000(4) 0.018(3)
C39 0.094(6) 0.089(4) 0.109(5) 0.004(4) 0.001(4) 0.010(4)
C40 0.112(7) 0.104(6) 0.122(5) 0.014(4) 0.005(5) 0.002(5)
C41 0.128(7) 0.111(6) 0.110(5) 0.022(4) 0.011(5) -0.005(5)
C42 0.106(6) 0.102(5) 0.095(4) 0.015(4) 0.014(4) 0.010(4)
C43 0.086(4) 0.100(5) 0.093(6) 0.008(4) 0.004(4) -0.022(4)
C44 0.098(5) 0.102(5) 0.130(8) 0.011(5) 0.004(5) -0.023(4)
C45 0.105(5) 0.097(5) 0.161(9) 0.008(5) 0.003(5) -0.021(4)
C46 0.099(5) 0.104(5) 0.138(8) -0.001(5) -0.005(5) -0.011(4)
C47 0.086(4) 0.102(4) 0.093(5) -0.003(4) -0.005(4) -0.014(3)
C48 0.085(4) 0.113(5) 0.102(6) -0.006(5) 0.001(4) -0.011(4)
C49 0.071(4) 0.117(6) 0.104(5) -0.006(4) -0.006(3) -0.016(4)
C50 0.080(5) 0.138(7) 0.110(5) -0.014(5) -0.012(4) -0.019(4)
C51 0.080(5) 0.138(8) 0.137(6) -0.015(5) -0.017(4) -0.021(5)
C52 0.084(5) 0.172(8) 0.148(6) -0.020(6) 0.003(4) -0.040(5)
C53 0.082(5) 0.168(9) 0.136(6) -0.018(6) 0.012(4) -0.040(5)
C54 0.082(5) 0.144(8) 0.108(5) -0.013(5) 0.005(4) -0.035(5)
C55 0.085(6) 0.175(9) 0.158(13) -0.001(8) -0.013(6) -0.040(5)
C56 0.082(5) 0.149(7) 0.086(9) -0.012(7) 0.013(6) -0.043(5)
C57 0.087(7) 0.149(8) 0.096(11) -0.012(7) 0.017(7) -0.043(6)
C58 0.102(7) 0.133(9) 0.101(11) -0.020(8) 0.011(7) -0.040(6)
C59 0.090(7) 0.132(8) 0.121(13) 0.000(8) 0.007(8) -0.031(6)
C60 0.084(6) 0.137(8) 0.111(11) -0.001(8) 0.004(7) -0.035(6)
C61 0.075(6) 0.142(7) 0.096(10) -0.002(7) 0.005(6) -0.036(5)
C62 0.078(6) 0.153(7) 0.162(15) 0.020(8) -0.017(8) -0.041(5)
C63 0.088(8) 0.183(9) 0.169(18) 0.019(10) -0.024(9) -0.043(7)
C64 0.083(7) 0.174(8) 0.190(17) 0.031(9) -0.027(8) -0.035(6)
C65 0.096(8) 0.179(9) 0.228(18) 0.047(10) -0.035(10) -0.034(7)
C66 0.111(9) 0.192(12) 0.238(18) 0.044(11) -0.043(11) -0.018(8)
C67 0.137(11) 0.192(12) 0.235(18) 0.044(12) -0.039(12) -0.014(9)
C68 0.135(11) 0.173(12) 0.206(17) 0.021(11) -0.026(11) -0.007(9)
C69 0.121(10) 0.168(10) 0.200(16) 0.035(10) -0.015(10) -0.023(8)
C70 0.092(8) 0.175(9) 0.212(17) 0.041(10) -0.022(10) -0.033(7)
C71 0.083(9) 0.175(9) 0.23(2) 0.058(11) -0.019(11) -0.046(8)
C72 0.078(7) 0.154(9) 0.125(14) 0.012(9) -0.005(8) -0.042(7)
As1 0.0951(10) 0.1406(14) 0.0938(10) -0.0117(8) 0.0270(7) -0.0308(9)
F1 0.234(12) 0.146(8) 0.213(11) -0.036(7) 0.110(9) -0.094(8)
F2 0.094(6) 0.366(17) 0.171(9) -0.083(10) 0.042(6) -0.076(8)
F3 0.110(6) 0.254(11) 0.090(5) 0.005(6) -0.003(4) 0.008(6)
F4 0.154(7) 0.120(6) 0.126(6) -0.028(5) 0.011(5) 0.008(5)
F5 0.077(4) 0.171(7) 0.109(5) -0.003(5) 0.016(4) -0.012(4)
F6 0.179(8) 0.157(7) 0.100(5) 0.015(5) 0.047(5) -0.005(6)
As2 0.109(2) 0.227(4) 0.156(3) 0.042(3) 0.0237(18) 0.042(2)
F7 0.28(3) 0.53(4) 0.171(17) 0.14(2) 0.069(16) 0.28(3)
F8 0.210(18) 0.210(18) 0.37(3) 0.125(18) -0.008(17) -0.056(15)
F9 0.176(12) 0.116(9) 0.145(11) 0.026(8) -0.025(9) 0.023(8)
F10 0.117(10) 0.199(15) 0.176(13) 0.021(11) -0.002(9) 0.010(9)
F11 0.158(13) 0.230(19) 0.160(13) 0.004(12) -0.026(10) 0.037(12)
F12 0.135(11) 0.236(17) 0.232(18) 0.056(14) 0.017(11) 0.034(11)
As3 0.134(2) 0.112(2) 0.1019(19) 0.000 0.000 -0.0086(17)

loop_
_atom_type_symbol
_atom_type_description
_atom_type_scat_dispersion_real
_atom_type_scat_dispersion_imag
_atom_type_scat_source
C C 0.0181 0.0091 'International Tables Vol C Tables 4.2.6.8 and 6.1.1.4'
H H 0.0000 0.0000 'International Tables Vol C Tables 4.2.6.8 and 6.1.1.4'
N N 0.0311 0.0180 'International Tables Vol C Tables 4.2.6.8 and 6.1.1.4'
F F 0.0727 0.0534 'International Tables Vol C Tables 4.2.6.8 and 6.1.1.4'
Fe Fe -1.1336 3.1974 'International Tables Vol C Tables 4.2.6.8 and 6.1.1.4'
As As -0.9300 1.0051 'International Tables Vol C Tables 4.2.6.8 and 6.1.1.4'

loop_
_geom_angle_atom_site_label_1
_geom_angle_atom_site_label_2
_geom_angle_atom_site_label_3
_geom_angle
_geom_angle_site_symmetry_1
_geom_angle_site_symmetry_3
N6 Fe1 N1 89.5(3) . .
N6 Fe1 N5 81.0(3) . .
N1 Fe1 N5 92.8(3) . .
N6 Fe1 N2 96.2(3) . .
N1 Fe1 N2 81.2(3) . .
N5 Fe1 N2 173.4(3) . .
N6 Fe1 N3 95.5(3) . 16_656
N1 Fe1 N3 174.6(3) . 16_656
N5 Fe1 N3 89.9(3) . 16_656
N2 Fe1 N3 96.3(3) . 16_656
N6 Fe1 N4 174.4(3) . 16_656
N1 Fe1 N4 94.7(3) . 16_656
N5 Fe1 N4 95.2(3) . 16_656
N2 Fe1 N4 88.1(3) . 16_656
N3 Fe1 N4 80.4(3) 16_656 16_656
C1 N1 C5 118.1(8) . .
C1 N1 Fe1 127.7(6) . .
C5 N1 Fe1 114.2(6) . .
C6 N2 C7 116.8(7) . .
C6 N2 Fe1 114.8(6) . .
C7 N2 Fe1 128.4(5) . .
C37 N3 C34 118.2(7) . .
C37 N3 Fe1 115.2(6) . 11_666
C34 N3 Fe1 126.6(6) . 11_666
C42 N4 C38 117.2(8) . .
C42 N4 Fe1 127.9(7) . 11_666
C38 N4 Fe1 114.7(6) . 11_666
C47 N5 C43 117.8(8) . .
C47 N5 Fe1 114.6(6) . .
C43 N5 Fe1 127.6(7) . .
C48 N6 C49 113.7(7) . .
C48 N6 Fe1 116.0(6) . .
C49 N6 Fe1 130.3(6) . .
N1 C1 C2 120.6(9) . .
N1 C1 H1 119.7 . .
C2 C1 H1 119.7 . .
C3 C2 C1 120.5(10) . .
C3 C2 H2 119.7 . .
C1 C2 H2 119.7 . .
C4 C3 C2 118.4(10) . .
C4 C3 H3 120.8 . .
C2 C3 H3 120.8 . .
C3 C4 C5 119.2(10) . .
C3 C4 H4 120.4 . .
C5 C4 H4 120.4 . .
N1 C5 C4 123.1(9) . .
N1 C5 C6 113.5(8) . .
C4 C5 C6 123.4(9) . .
N2 C6 C5 116.3(8) . .
N2 C6 H6 121.8 . .
C5 C6 H6 121.8 . .
C8 C7 C12 120.6(9) . .
C8 C7 N2 118.6(8) . .
C12 C7 N2 120.8(8) . .
C7 C8 C9 118.2(10) . .
C7 C8 H8 120.9 . .
C9 C8 H8 120.9 . .
C10 C9 C8 122.8(9) . .
C10 C9 H9 118.6 . .
C8 C9 H9 118.6 . .
C9 C10 C11 118.1(9) . .
C9 C10 C13 120.0(9) . .
C11 C10 C13 122.0(9) . .
C10 C11 C12 121.4(9) . .
C10 C11 H11 119.3 . .
C12 C11 H11 119.3 . .
C7 C12 C11 119.0(9) . .
C7 C12 H12 120.5 . .
C11 C12 H12 120.5 . .
C14 C13 C18 120.8(9) . .
C14 C13 C10 117.7(9) . .
C18 C13 C10 121.4(9) . .
C13 C14 C15 123.9(9) . .
C13 C14 H14 118.0 . .
C15 C14 H14 118.0 . .
C14 C15 C16 117.9(9) . .
C14 C15 C26 122.7(9) . .
C16 C15 C26 119.4(8) . .
C15 C16 C23 119.4(9) . .
C15 C16 C17 119.9(9) . .
C23 C16 C17 120.7(9) . .
C22 C17 C18 119.9(10) . .
C22 C17 C16 121.2(9) . .
C18 C17 C16 118.9(9) . .
C19 C18 C13 123.2(9) . .
C19 C18 C17 118.0(10) . .
C13 C18 C17 118.4(9) . .
C20 C19 C18 122.4(11) . .
C20 C19 H19 118.8 . .
C18 C19 H19 118.8 . .
C19 C20 C21 119.6(11) . .
C19 C20 H20 120.2 . .
C21 C20 H20 120.2 . .
C22 C21 C20 118.5(11) . .
C22 C21 H21 120.7 . .
C20 C21 H21 120.7 . .
C17 C22 C21 121.2(11) . .
C17 C22 H22 119.4 . .
C21 C22 H22 119.4 . .
C24 C23 C16 121.3(9) . .
C24 C23 H23 119.4 . .
C16 C23 H23 119.4 . .
C23 C24 C25 121.2(8) . .
C23 C24 C31 117.5(9) . .
C25 C24 C31 121.4(9) . .
C30 C25 C26 119.7(9) . .
C30 C25 C24 121.9(9) . .
C26 C25 C24 118.3(9) . .
C27 C26 C25 119.3(9) . .
C27 C26 C15 120.3(9) . .
C25 C26 C15 120.4(9) . .
C26 C27 C28 120.0(10) . .
C26 C27 H27 120.0 . .
C28 C27 H27 120.0 . .
C29 C28 C27 119.9(11) . .
C29 C28 H28 120.1 . .
C27 C28 H28 120.1 . .
C30 C29 C28 120.2(11) . .
C30 C29 H29 119.9 . .
C28 C29 H29 119.9 . .
C29 C30 C25 120.6(9) . .
C29 C30 H30 119.7 . .
C25 C30 H30 119.7 . .
C32 C31 C36 118.5(9) . .
C32 C31 C24 122.3(9) . .
C36 C31 C24 119.1(9) . .
C31 C32 C33 120.8(9) . .
C31 C32 H32 119.6 . .
C33 C32 H32 119.6 . .
C34 C33 C32 119.7(9) . .
C34 C33 H33 120.1 . .
C32 C33 H33 120.1 . .
C33 C34 C35 120.7(8) . .
C33 C34 N3 119.7(8) . .
C35 C34 N3 119.5(8) . .
C34 C35 C36 119.2(9) . .
C34 C35 H35 120.4 . .
C36 C35 H35 120.4 . .
C35 C36 C31 120.9(9) . .
C35 C36 H36 119.5 . .
C31 C36 H36 119.5 . .
N3 C37 C38 117.4(8) . .
N3 C37 H37 121.3 . .
C38 C37 H37 121.3 . .
C39 C38 N4 123.1(8) . .
C39 C38 C37 124.8(9) . .
N4 C38 C37 112.1(8) . .
C38 C39 C40 119.7(10) . .
C38 C39 H39 120.2 . .
C40 C39 H39 120.2 . .
C41 C40 C39 117.7(10) . .
C41 C40 H40 121.1 . .
C39 C40 H40 121.1 . .
C40 C41 C42 120.8(10) . .
C40 C41 H41 119.6 . .
C42 C41 H41 119.6 . .
N4 C42 C41 121.5(10) . .
N4 C42 H42 119.3 . .
C41 C42 H42 119.3 . .
N5 C43 C44 121.1(9) . .
N5 C43 H43 119.4 . .
C44 C43 H43 119.4 . .
C45 C44 C43 121.1(9) . .
C45 C44 H44 119.4 . .
C43 C44 H44 119.4 . .
C44 C45 C46 118.2(10) . .
C44 C45 H45 120.9 . .
C46 C45 H45 120.9 . .
C45 C46 C47 119.2(10) . .
C45 C46 H46 120.4 . .
C47 C46 H46 120.4 . .
N5 C47 C46 122.5(8) . .
N5 C47 C48 113.7(8) . .
C46 C47 C48 123.8(9) . .
N6 C48 C47 114.7(9) . .
N6 C48 H48 122.6 . .
C47 C48 H48 122.6 . .
C50 C49 C54 119.4(7) . .
C50 C49 N6 119.8(7) . .
C54 C49 N6 120.6(7) . .
C49 C50 C51 120.0(7) . .
C49 C50 H50 120.0 . .
C51 C50 H50 120.0 . .
C52 C51 C50 120.7(7) . .
C52 C51 H51 119.7 . .
C50 C51 H51 119.7 . .
C53 C52 C51 118.6(6) . .
C53 C52 C55 124.1(6) . .
C51 C52 C55 117.3(5) . .
C52 C53 C54 121.0(7) . .
C52 C53 H53 119.5 . .
C54 C53 H53 119.5 . .
C49 C54 C53 120.5(7) . .
C49 C54 H54 119.8 . .
C53 C54 H54 119.8 . .
C63 C55 C56 124.0(9) . .
C63 C55 C52 122.5(8) . .
C56 C55 C52 113.3(6) . .
C57 C56 C61 116.2(8) . .
C57 C56 C55 127.7(8) . .
C61 C56 C55 116.0(8) . .
C58 C57 C56 122.8(10) . .
C58 C57 H57 118.6 . .
C56 C57 H57 118.6 . .
C57 C58 C59 119.9(11) . .
C57 C58 H58 120.0 . .
C59 C58 H58 120.0 . .
C60 C59 C58 119.3(11) . .
C60 C59 H59 120.3 . .
C58 C59 H59 120.3 . .
C59 C60 C61 122.8(10) . .
C59 C60 H60 118.6 . .
C61 C60 H60 118.6 . .
C60 C61 C56 118.9(9) . .
C60 C61 C62 121.6(9) . .
C56 C61 C62 119.5(9) . .
C72 C62 C64 114.1(11) . .
C72 C62 C61 126.4(11) . .
C64 C62 C61 119.5(9) . .
C55 C63 C64 120.6(14) . .
C55 C63 H63 119.7 . .
C64 C63 H63 119.7 . .
C63 C64 C65 116.7(11) . .
C63 C64 C62 120.1(11) . .
C65 C64 C62 123.2(9) . .
C70 C65 C64 119.4(10) . .
C70 C65 C66 119.2(10) . .
C64 C65 C66 121.3(10) . .
C67 C66 C65 120.5(12) . .
C67 C66 H66 119.8 . .
C65 C66 H66 119.8 . .
C66 C67 C68 120.6(12) . .
C66 C67 H67 119.7 . .
C68 C67 H67 119.7 . .
C69 C68 C67 119.9(12) . .
C69 C68 H68 120.0 . .
C67 C68 H68 120.0 . .
C68 C69 C70 122.0(11) . .
C68 C69 H69 119.0 . .
C70 C69 H69 119.0 . .
C71 C70 C65 121.1(9) . .
C71 C70 C69 121.1(10) . .
C65 C70 C69 117.8(9) . .
C70 C71 C72 117.2(8) . .
C62 C72 C71 124.6(11) . .
C62 C72 H72 117.7 . .
C71 C72 H72 117.7 . .
F1 As1 F2 92.3(6) . .
F1 As1 F5 90.6(5) . .
F2 As1 F5 177.1(6) . .
F1 As1 F6 91.4(6) . .
F2 As1 F6 90.8(6) . .
F5 As1 F6 89.4(4) . .
F1 As1 F3 88.5(6) . .
F2 As1 F3 91.2(5) . .
F5 As1 F3 88.6(4) . .
F6 As1 F3 178.0(4) . .
F1 As1 F4 179.5(5) . .
F2 As1 F4 87.8(6) . .
F5 As1 F4 89.3(4) . .
F6 As1 F4 89.1(4) . .
F3 As1 F4 91.0(5) . .
F7 As2 F10 170.6(10) . .
F7 As2 F9 85.1(8) . .
F10 As2 F9 87.2(7) . .
F7 As2 F11 88.6(14) . .
F10 As2 F11 85.4(8) . .
F9 As2 F11 85.8(7) . .
F7 As2 F8 96.7(15) . .
F10 As2 F8 87.8(10) . .
F9 As2 F8 82.7(9) . .
F11 As2 F8 166.9(10) . .
F7 As2 F12 94.5(9) . .
F10 As2 F12 90.9(7) . .
F9 As2 F12 160.4(8) . .
F11 As2 F12 74.7(8) . .
F8 As2 F12 116.7(10) . .
F15 As3 F13 94.7(7) . 6_564
F15 As3 F13 94.7(7) . .
F13 As3 F13 170.6(14) 6_564 .
F15 As3 F14 141.6(5) . 6_564
F13 As3 F14 91.6(9) 6_564 6_564
F13 As3 F14 81.0(9) . 6_564
F15 As3 F14 141.6(5) . .
F13 As3 F14 81.0(9) 6_564 .
F13 As3 F14 91.6(9) . .
F14 As3 F14 76.8(11) 6_564 .
F15 As3 F14' 86.5(12) . .
F13 As3 F14' 112.9(13) 6_564 .
F13 As3 F14' 67.7(13) . .
F15 As3 F14' 86.4(12) . 6_564
F13 As3 F14' 67.7(13) 6_564 6_564
F13 As3 F14' 112.9(13) . 6_564
F14' As3 F14' 173(2) . 6_564
N1S C1S C2S 173(4) . .
C1S C2S H2S1 109.5 . .
C1S C2S H2S2 109.5 . .
H2S1 C2S H2S2 109.5 . .
C1S C2S H2S3 109.5 . .
H2S1 C2S H2S3 109.5 . .
H2S2 C2S H2S3 109.5 . .
N2S C3S C4S 155(5) . .
N2A C3A C4S 174(4) . .

loop_
_geom_bond_atom_site_label_1
_geom_bond_atom_site_label_2
_geom_bond_distance
_geom_bond_site_symmetry_2
Fe1 N6 1.960(7) .
Fe1 N1 1.961(7) .
Fe1 N5 1.964(7) .
Fe1 N2 1.973(7) .
Fe1 N3 1.973(7) 16_656
Fe1 N4 1.985(7) 16_656
N1 C1 1.339(11) .
N1 C5 1.368(11) .
N2 C6 1.305(11) .
N2 C7 1.440(11) .
N3 C37 1.300(11) .
N3 C34 1.433(10) .
N3 Fe1 1.973(7) 11_666
N4 C42 1.340(11) .
N4 C38 1.378(11) .
N4 Fe1 1.984(7) 11_666
N5 C47 1.345(11) .
N5 C43 1.357(10) .
N6 C48 1.299(11) .
N6 C49 1.440(10) .
C1 C2 1.415(13) .
C1 H1 0.9500 .
C2 C3 1.379(15) .
C2 H2 0.9500 .
C3 C4 1.375(14) .
C3 H3 0.9500 .
C4 C5 1.379(13) .
C4 H4 0.9500 .
C5 C6 1.434(13) .
C6 H6 0.9500 .
C7 C8 1.385(12) .
C7 C12 1.388(13) .
C8 C9 1.389(13) .
C8 H8 0.9500 .
C9 C10 1.362(13) .
C9 H9 0.9500 .
C10 C11 1.382(13) .
C10 C13 1.508(13) .
C11 C12 1.389(12) .
C11 H11 0.9500 .
C12 H12 0.9500 .
C13 C14 1.339(13) .
C13 C18 1.434(13) .
C14 C15 1.405(12) .
C14 H14 0.9500 .
C15 C16 1.422(13) .
C15 C26 1.463(13) .
C16 C23 1.424(13) .
C16 C17 1.455(14) .
C17 C22 1.382(14) .
C17 C18 1.436(13) .
C18 C19 1.401(14) .
C19 C20 1.371(15) .
C19 H19 0.9500 .
C20 C21 1.430(16) .
C20 H20 0.9500 .
C21 C22 1.415(16) .
C21 H21 0.9500 .
C22 H22 0.9500 .
C23 C24 1.376(13) .
C23 H23 0.9500 .
C24 C25 1.458(13) .
C24 C31 1.503(13) .
C25 C30 1.401(13) .
C25 C26 1.405(13) .
C26 C27 1.398(13) .
C27 C28 1.404(15) .
C27 H27 0.9500 .
C28 C29 1.392(14) .
C28 H28 0.9500 .
C29 C30 1.373(14) .
C29 H29 0.9500 .
C30 H30 0.9500 .
C31 C32 1.378(13) .
C31 C36 1.396(13) .
C32 C33 1.393(13) .
C32 H32 0.9500 .
C33 C34 1.370(12) .
C33 H33 0.9500 .
C34 C35 1.380(12) .
C35 C36 1.386(12) .
C35 H35 0.9500 .
C36 H36 0.9500 .
C37 C38 1.434(12) .
C37 H37 0.9500 .
C38 C39 1.366(12) .
C39 C40 1.386(13) .
C39 H39 0.9500 .
C40 C41 1.373(14) .
C40 H40 0.9500 .
C41 C42 1.400(14) .
C41 H41 0.9500 .
C42 H42 0.9500 .
C43 C44 1.392(13) .
C43 H43 0.9500 .
C44 C45 1.361(15) .
C44 H44 0.9500 .
C45 C46 1.380(14) .
C45 H45 0.9500 .
C46 C47 1.401(13) .
C46 H46 0.9500 .
C47 C48 1.463(13) .
C48 H48 0.9500 .
C49 C50 1.379(9) .
C49 C54 1.382(9) .
C50 C51 1.398(7) .
C50 H50 0.9500 .
C51 C52 1.395(7) .
C51 H51 0.9500 .
C52 C53 1.373(7) .
C52 C55 1.502(6) .
C53 C54 1.392(7) .
C53 H53 0.9500 .
C54 H54 0.9500 .
C55 C63 1.305(14) .
C55 C56 1.493(9) .
C56 C57 1.422(10) .
C56 C61 1.432(7) .
C57 C58 1.383(12) .
C57 H57 0.9500 .
C58 C59 1.387(12) .
C58 H58 0.9500 .
C59 C60 1.361(12) .
C59 H59 0.9500 .
C60 C61 1.416(11) .
C60 H60 0.9500 .
C61 C62 1.446(13) .
C62 C72 1.409(12) .
C62 C64 1.437(14) .
C63 C64 1.411(10) .
C63 H63 0.9500 .
C64 C65 1.417(14) .
C65 C70 1.417(7) .
C65 C66 1.419(12) .
C66 C67 1.366(12) .
C66 H66 0.9500 .
C67 C68 1.398(13) .
C67 H67 0.9500 .
C68 C69 1.355(12) .
C68 H68 0.9500 .
C69 C70 1.418(10) .
C69 H69 0.9500 .
C70 C71 1.389(9) .
C71 C72 1.464(13) .
C72 H72 0.9500 .
As1 F1 1.624(10) .
As1 F2 1.681(9) .
As1 F5 1.705(7) .
As1 F6 1.709(8) .
As1 F3 1.709(8) .
As1 F4 1.722(8) .
As2 F7 1.722(18) .
As2 F10 1.724(14) .
As2 F9 1.788(14) .
As2 F11 1.80(2) .
As2 F8 1.80(3) .
As2 F12 1.94(2) .
As3 F15 1.43(8) .
As3 F13 1.66(2) 6_564
As3 F13 1.66(2) .
As3 F14 1.673(14) 6_564
As3 F14 1.673(14) .
As3 F14' 1.68(2) .
As3 F14' 1.68(2) 6_564
N1S C1S 1.152(16) .
C1S C2S 1.441(16) .
C2S H2S1 0.9800 .
C2S H2S2 0.9800 .
C2S H2S3 0.9800 .
N2S C3S 1.176(19) .
C3S C4S 1.468(19) .
N2A C3A 1.154(16) .
C3A C4S 1.459(16) .
